data_4134452
loop_
_publ_author_name
'Miloserdov, Fedor M.'
'Rajabi, Nasir A.'
'Lowe, John P.'
'Mahon, Mary F.'
'Macgregor, Stuart A.'
'Whittlesey, Michael K.'

_publ_section_title
;
 Zn-Promoted C-H Reductive Elimination and H<sub>2</sub> Activation via a
 Dual Unsaturated Heterobimetallic Ru-Zn Intermediate.
;
_journal_issue 13
_journal_name_full 'Journal of the American Chemical Society'
_journal_page_first 6340
_journal_page_last 6349
_journal_paper_doi 10.1021/jacs.0c01062
_journal_volume 142
_journal_year 2020
_chemical_formula_moiety 'C55 H47 P3 Ru Zn'
_chemical_formula_sum 'C55 H47 P3 Ru Zn'
_chemical_formula_weight 967.27
_space_group_crystal_system triclinic
_space_group_IT_number 2
_space_group_name_Hall '-P 1'
_space_group_name_H-M_alt 'P -1'
_atom_sites_solution_hydrogens mixed
_atom_sites_solution_primary iterative
_audit_creation_date 2019-06-28
_audit_creation_method
;
Olex2 1.2
(compiled 2018.05.29 svn.r3508 for OlexSys, GUI svn.r5506)
;
_cell_angle_alpha 85.312(3)
_cell_angle_beta 73.891(3)
_cell_angle_gamma 72.861(3)
_cell_formula_units_Z 2
_cell_length_a 11.2221(3)
_cell_length_b 13.0503(4)
_cell_length_c 16.6725(5)
_cell_measurement_reflns_used 9898
_cell_measurement_temperature 150.00(10)
_cell_measurement_theta_max 30.0140
_cell_measurement_theta_min 3.5880
_cell_volume 2241.67(12)
_computing_cell_refinement 'CrysAlisPro 1.171.40.57a (Rigaku OD, 2019)'
_computing_data_collection 'CrysAlisPro 1.171.40.57a (Rigaku OD, 2019)'
_computing_data_reduction 'CrysAlisPro 1.171.40.57a (Rigaku OD, 2019)'
_computing_molecular_graphics 'Olex2 (Dolomanov et al., 2009)'
_computing_publication_material 'Olex2 (Dolomanov et al., 2009)'
_computing_structure_refinement 'ShelXL (Sheldrick, 2015)'
_computing_structure_solution 'olex2.solve (Bourhis et al., 2015)'
_diffrn_ambient_environment N~2~
_diffrn_ambient_temperature 150.01(10)
_diffrn_detector 'CCD plate'
_diffrn_detector_area_resol_mean 8.0734
_diffrn_detector_type EosS2
_diffrn_measured_fraction_theta_full 0.998
_diffrn_measured_fraction_theta_max 0.851
_diffrn_measurement_device 'four-circle diffractometer'
_diffrn_measurement_device_type 'New Xcalibur, EosS2'
_diffrn_measurement_method '\w scans'
_diffrn_radiation_monochromator graphite
_diffrn_radiation_probe x-ray
_diffrn_radiation_type MoK\a
_diffrn_radiation_wavelength 0.71073
_diffrn_reflns_av_R_equivalents 0.0244
_diffrn_reflns_av_unetI/netI 0.0467
_diffrn_reflns_Laue_measured_fraction_full 0.998
_diffrn_reflns_Laue_measured_fraction_max 0.851
_diffrn_reflns_limit_h_max 14
_diffrn_reflns_limit_h_min -15
_diffrn_reflns_limit_k_max 17
_diffrn_reflns_limit_k_min -18
_diffrn_reflns_limit_l_max 23
_diffrn_reflns_limit_l_min -19
_diffrn_reflns_number 21853
_diffrn_reflns_point_group_measured_fraction_full 0.998
_diffrn_reflns_point_group_measured_fraction_max 0.851
_diffrn_reflns_theta_full 25.242
_diffrn_reflns_theta_max 30.279
_diffrn_reflns_theta_min 3.367
_diffrn_source 'fine-focus sealed X-ray tube'
_diffrn_source_type 'Enhance (Mo) X-ray Source'
_exptl_absorpt_coefficient_mu 1.016
_exptl_absorpt_correction_T_max 1.00000
_exptl_absorpt_correction_T_min 0.93150
_exptl_absorpt_correction_type multi-scan
_exptl_absorpt_process_details
;
CrysAlisPro 1.171.40.57a (Rigaku Oxford Diffraction, 2019)
Empirical absorption correction using spherical harmonics,
 implemented in SCALE3 ABSPACK scaling algorithm.
;
_exptl_crystal_colour yellow
_exptl_crystal_colour_primary yellow
_exptl_crystal_density_diffrn 1.433
_exptl_crystal_description block
_exptl_crystal_F_000 992
_exptl_crystal_size_max 0.643
_exptl_crystal_size_mid 0.389
_exptl_crystal_size_min 0.231
_refine_diff_density_max 0.484
_refine_diff_density_min -0.454
_refine_diff_density_rms 0.077
_refine_ls_extinction_method none
_refine_ls_goodness_of_fit_ref 1.025
_refine_ls_hydrogen_treatment mixed
_refine_ls_matrix_type full
_refine_ls_number_parameters 576
_refine_ls_number_reflns 11418
_refine_ls_number_restraints 25
_refine_ls_restrained_S_all 1.024
_refine_ls_R_factor_all 0.0456
_refine_ls_R_factor_gt 0.0330
_refine_ls_shift/su_max 0.001
_refine_ls_shift/su_mean 0.000
_refine_ls_structure_factor_coef Fsqd
_refine_ls_weighting_details 'w=1/[\s^2^(Fo^2^)+(0.0244P)^2^+1.1468P] where P=(Fo^2^+2Fc^2^)/3'
_refine_ls_weighting_scheme calc
_refine_ls_wR_factor_gt 0.0676
_refine_ls_wR_factor_ref 0.0727
_reflns_Friedel_coverage 0.000
_reflns_number_gt 9487
_reflns_number_total 11418
_reflns_threshold_expression 'I > 2\s(I)'
_cod_data_source_file ja0c01062_si_002.cif
_cod_data_source_block e19mkw30
_cod_depositor_comments 'Adding full bibliography for 4134447--4134453.cif.'
_cod_database_code 4134452
_shelx_shelxl_version_number 2014/7
_shelx_space_group_comment
;
The symmetry employed for this shelxl refinement is uniquely defined
by the following loop, which should always be used as a source of
symmetry information in preference to the above space-group names.
They are only intended as comments.
;
_olex2_refinement_description
;
1. Fixed Uiso
 At 1.2 times of:
  All C(H) groups
 At 1.5 times of:
  All C(H,H,H) groups
2. Restrained distances
 P3-C50A \\sim P3-C50B
 with sigma of 0.02
3. Rigid bond restraints
 C50A, C51A, C52A, C53A, C54A, C55A
 with sigma for 1-2 distances of 0.01 and sigma for 1-3 distances of 0.01
 C50B, C51B, C52B, C53B, C54B, C55B
 with sigma for 1-2 distances of 0.01 and sigma for 1-3 distances of 0.01
4. Others
 Fixed Sof: C50A(0.55) C51A(0.55) H51A(0.55) C52A(0.55) H52A(0.55) C53A(0.55)
 H53A(0.55) C54A(0.55) H54A(0.55) C55A(0.55) H55A(0.55) C50B(0.45) C51B(0.45)
 H51B(0.45) C52B(0.45) H52B(0.45) C53B(0.45) H53B(0.45) C54B(0.45) H54B(0.45)
 C55B(0.45) H55B(0.45)
5.a Aromatic/amide H refined with riding coordinates:
 C4(H4), C5(H5), C6(H6), C7(H7), C9(H9), C10(H10), C11(H11), C12(H12),
 C13(H13), C15(H15), C16(H16), C17(H17), C18(H18), C19(H19), C21(H21), C22(H22),
  C23(H23), C24(H24), C27(H27), C28(H28), C29(H29), C30(H30), C31(H31),
 C33(H33), C34(H34), C35(H35), C36(H36), C37(H37), C39(H39), C40(H40), C41(H41),
  C42(H42), C43(H43), C45(H45), C46(H46), C47(H47), C48(H48), C49(H49),
 C51A(H51A), C52A(H52A), C53A(H53A), C54A(H54A), C55A(H55A), C51B(H51B),
 C52B(H52B), C53B(H53B), C54B(H54B), C55B(H55B)
5.b Fitted hexagon refined as free rotating group:
 C50A(C51A,C52A,C53A,C54A,C55A), C50B(C51B,C52B,C53B,C54B,C55B)
5.c Idealised Me refined as rotating group:
 C1(H1A,H1B,H1C)
;

loop_
_space_group_symop_operation_xyz
'x, y, z'
'-x, -y, -z'

loop_
_atom_site_label
_atom_site_type_symbol
_atom_site_fract_x
_atom_site_fract_y
_atom_site_fract_z
_atom_site_U_iso_or_equiv
_atom_site_adp_type
_atom_site_occupancy
_atom_site_site_symmetry_order
_atom_site_calc_flag
_atom_site_refinement_flags_posn
_atom_site_refinement_flags_adp
_atom_site_refinement_flags_occupancy
_atom_site_disorder_assembly
_atom_site_disorder_group
Ru1 Ru 0.64033(2) 0.67506(2) 0.26438(2) 0.01285(4) Uani 1 1 d . . . . .
Zn1 Zn 0.78488(3) 0.50886(2) 0.30560(2) 0.02229(7) Uani 1 1 d . . . . .
P1 P 0.59835(5) 0.71308(4) 0.13102(3) 0.01461(11) Uani 1 1 d . . . . .
P2 P 0.77441(5) 0.78256(4) 0.27796(3) 0.01543(11) Uani 1 1 d . . . . .
P3 P 0.43161(5) 0.73866(4) 0.35338(3) 0.01577(11) Uani 1 1 d D . . . .
C1 C 0.9030(3) 0.3798(2) 0.33599(17) 0.0387(6) Uani 1 1 d . . . . .
H1A H 0.8997 0.3191 0.3087 0.058 Uiso 1 1 calc GR . . . .
H1B H 0.8783 0.3700 0.3954 0.058 Uiso 1 1 calc GR . . . .
H1C H 0.9894 0.3864 0.3189 0.058 Uiso 1 1 calc GR . . . .
C2 C 0.59704(19) 0.54895(16) 0.21937(13) 0.0161(4) Uani 1 1 d . . . . .
C3 C 0.5905(2) 0.57595(17) 0.13673(13) 0.0177(4) Uani 1 1 d . . . . .
C4 C 0.5833(2) 0.50472(19) 0.08195(14) 0.0257(5) Uani 1 1 d . . . . .
H4 H 0.5820 0.5247 0.0273 0.031 Uiso 1 1 calc R . . . .
C5 C 0.5782(2) 0.4029(2) 0.11089(16) 0.0305(6) Uani 1 1 d . . . . .
H5 H 0.5747 0.3532 0.0753 0.037 Uiso 1 1 calc R . . . .
C6 C 0.5784(2) 0.37524(19) 0.19288(15) 0.0276(5) Uani 1 1 d . . . . .
H6 H 0.5724 0.3075 0.2122 0.033 Uiso 1 1 calc R . . . .
C7 C 0.5873(2) 0.44671(17) 0.24695(14) 0.0208(4) Uani 1 1 d . . . . .
H7 H 0.5869 0.4264 0.3018 0.025 Uiso 1 1 calc R . . . .
C8 C 0.4502(2) 0.79860(18) 0.10715(12) 0.0185(4) Uani 1 1 d . . . . .
C9 C 0.4378(2) 0.90720(19) 0.09442(16) 0.0293(6) Uani 1 1 d . . . . .
H9 H 0.5025 0.9346 0.1005 0.035 Uiso 1 1 calc R . . . .
C10 C 0.3307(3) 0.9759(2) 0.07275(17) 0.0357(6) Uani 1 1 d . . . . .
H10 H 0.3235 1.0487 0.0652 0.043 Uiso 1 1 calc R . . . .
C11 C 0.2353(2) 0.9358(2) 0.06248(15) 0.0305(6) Uani 1 1 d . . . . .
H11 H 0.1634 0.9814 0.0480 0.037 Uiso 1 1 calc R . . . .
C12 C 0.2467(2) 0.8280(2) 0.07376(16) 0.0358(6) Uani 1 1 d . . . . .
H12 H 0.1828 0.8007 0.0661 0.043 Uiso 1 1 calc R . . . .
C13 C 0.3535(2) 0.7594(2) 0.09653(15) 0.0282(5) Uani 1 1 d . . . . .
H13 H 0.3598 0.6868 0.1046 0.034 Uiso 1 1 calc R . . . .
C14 C 0.7127(2) 0.73077(17) 0.03116(13) 0.0180(4) Uani 1 1 d . . . . .
C15 C 0.6883(2) 0.71456(18) -0.04408(14) 0.0242(5) Uani 1 1 d . . . . .
H15 H 0.6131 0.6975 -0.0433 0.029 Uiso 1 1 calc R . . . .
C16 C 0.7754(3) 0.72378(19) -0.11975(14) 0.0306(6) Uani 1 1 d . . . . .
H16 H 0.7586 0.7125 -0.1694 0.037 Uiso 1 1 calc R . . . .
C17 C 0.8868(3) 0.74963(19) -0.12170(15) 0.0324(6) Uani 1 1 d . . . . .
H17 H 0.9459 0.7545 -0.1725 0.039 Uiso 1 1 calc R . . . .
C18 C 0.9102(2) 0.76824(19) -0.04804(15) 0.0290(5) Uani 1 1 d . . . . .
H18 H 0.9846 0.7868 -0.0493 0.035 Uiso 1 1 calc R . . . .
C19 C 0.8231(2) 0.75942(17) 0.02809(14) 0.0217(5) Uani 1 1 d . . . . .
H19 H 0.8393 0.7729 0.0774 0.026 Uiso 1 1 calc R . . . .
C20 C 0.84028(19) 0.61289(16) 0.19258(12) 0.0151(4) Uani 1 1 d . . . . .
C21 C 0.9122(2) 0.53293(17) 0.13319(13) 0.0179(4) Uani 1 1 d . . . . .
H21 H 0.8742 0.4839 0.1208 0.021 Uiso 1 1 calc R . . . .
C22 C 1.0409(2) 0.52628(18) 0.09228(14) 0.0226(5) Uani 1 1 d . . . . .
H22 H 1.0869 0.4743 0.0514 0.027 Uiso 1 1 calc R . . . .
C23 C 1.1011(2) 0.59576(19) 0.11155(15) 0.0268(5) Uani 1 1 d . . . . .
H23 H 1.1876 0.5890 0.0847 0.032 Uiso 1 1 calc R . . . .
C24 C 1.0330(2) 0.67546(19) 0.17087(14) 0.0234(5) Uani 1 1 d . . . . .
H24 H 1.0727 0.7225 0.1843 0.028 Uiso 1 1 calc R . . . .
C25 C 0.9043(2) 0.68335(16) 0.20963(12) 0.0166(4) Uani 1 1 d . . . . .
C26 C 0.7832(2) 0.91143(17) 0.22723(12) 0.0171(4) Uani 1 1 d . . . . .
C27 C 0.6871(2) 0.96819(18) 0.18970(13) 0.0205(4) Uani 1 1 d . . . . .
H27 H 0.6181 0.9413 0.1920 0.025 Uiso 1 1 calc R . . . .
C28 C 0.6925(2) 1.06468(19) 0.14880(14) 0.0265(5) Uani 1 1 d . . . . .
H28 H 0.6269 1.1023 0.1246 0.032 Uiso 1 1 calc R . . . .
C29 C 0.7949(2) 1.10422(19) 0.14432(14) 0.0282(5) Uani 1 1 d . . . . .
H29 H 0.7986 1.1688 0.1171 0.034 Uiso 1 1 calc R . . . .
C30 C 0.8927(2) 1.04815(19) 0.18026(15) 0.0276(5) Uani 1 1 d . . . . .
H30 H 0.9621 1.0750 0.1768 0.033 Uiso 1 1 calc R . . . .
C31 C 0.8874(2) 0.95209(18) 0.22137(14) 0.0242(5) Uani 1 1 d . . . . .
H31 H 0.9535 0.9146 0.2451 0.029 Uiso 1 1 calc R . . . .
C32 C 0.8321(2) 0.78860(17) 0.36958(13) 0.0191(4) Uani 1 1 d . . . . .
C33 C 0.7883(2) 0.88096(19) 0.41822(15) 0.0294(5) Uani 1 1 d . . . . .
H33 H 0.7314 0.9420 0.4030 0.035 Uiso 1 1 calc R . . . .
C34 C 0.8292(3) 0.8823(2) 0.48925(17) 0.0425(7) Uani 1 1 d . . . . .
H34 H 0.7998 0.9442 0.5215 0.051 Uiso 1 1 calc R . . . .
C35 C 0.9135(3) 0.7919(2) 0.51216(17) 0.0414(7) Uani 1 1 d . . . . .
H35 H 0.9418 0.7935 0.5594 0.050 Uiso 1 1 calc R . . . .
C36 C 0.9562(2) 0.6993(2) 0.46552(16) 0.0339(6) Uani 1 1 d . . . . .
H36 H 1.0118 0.6380 0.4817 0.041 Uiso 1 1 calc R . . . .
C37 C 0.9158(2) 0.69795(18) 0.39429(14) 0.0244(5) Uani 1 1 d . . . . .
H37 H 0.9451 0.6356 0.3626 0.029 Uiso 1 1 calc R . . . .
C38 C 0.4152(2) 0.77168(17) 0.46237(13) 0.0196(4) Uani 1 1 d . . . . .
C39 C 0.2955(2) 0.7955(2) 0.52090(15) 0.0330(6) Uani 1 1 d . . . . .
H39 H 0.2230 0.7918 0.5059 0.040 Uiso 1 1 calc R . . . .
C40 C 0.2831(3) 0.8249(2) 0.60134(16) 0.0386(7) Uani 1 1 d . . . . .
H40 H 0.2026 0.8398 0.6401 0.046 Uiso 1 1 calc R . . . .
C41 C 0.3890(3) 0.8323(2) 0.62446(15) 0.0370(6) Uani 1 1 d . . . . .
H41 H 0.3802 0.8528 0.6784 0.044 Uiso 1 1 calc R . . . .
C42 C 0.5066(3) 0.8092(3) 0.56747(18) 0.0515(9) Uani 1 1 d . . . . .
H42 H 0.5786 0.8140 0.5826 0.062 Uiso 1 1 calc R . . . .
C43 C 0.5200(3) 0.7783(2) 0.48652(16) 0.0384(7) Uani 1 1 d . . . . .
H43 H 0.6012 0.7619 0.4484 0.046 Uiso 1 1 calc R . . . .
C44 C 0.3439(2) 0.63724(18) 0.36793(13) 0.0204(4) Uani 1 1 d . . . . .
C45 C 0.2883(2) 0.62156(19) 0.30623(15) 0.0254(5) Uani 1 1 d . . . . .
H45 H 0.2847 0.6694 0.2619 0.030 Uiso 1 1 calc R . . . .
C46 C 0.2383(2) 0.5352(2) 0.31060(18) 0.0344(6) Uani 1 1 d . . . . .
H46 H 0.2024 0.5252 0.2689 0.041 Uiso 1 1 calc R . . . .
C47 C 0.2415(3) 0.4644(2) 0.37602(19) 0.0407(7) Uani 1 1 d . . . . .
H47 H 0.2078 0.4067 0.3788 0.049 Uiso 1 1 calc R . . . .
C48 C 0.2954(3) 0.4793(2) 0.43798(17) 0.0393(7) Uani 1 1 d . . . . .
H48 H 0.2973 0.4316 0.4826 0.047 Uiso 1 1 calc R . . . .
C49 C 0.3466(2) 0.56523(19) 0.43391(15) 0.0293(5) Uani 1 1 d . . . . .
H49 H 0.3828 0.5745 0.4757 0.035 Uiso 1 1 calc R . . . .
H1 H 0.654(2) 0.612(2) 0.3581(15) 0.032(7) Uiso 1 1 d . . . . .
C50A C 0.3237(6) 0.8678(4) 0.3303(4) 0.0176(15) Uani 0.55 1 d D U P A 1
C51A C 0.3797(4) 0.9518(4) 0.3122(3) 0.0223(13) Uani 0.55 1 d G U P A 1
H51A H 0.4666 0.9395 0.3095 0.027 Uiso 0.55 1 calc R . P A 1
C52A C 0.3056(5) 1.0542(4) 0.2982(3) 0.0315(14) Uani 0.55 1 d G U P A 1
H52A H 0.3430 1.1103 0.2861 0.038 Uiso 0.55 1 calc R . P A 1
C53A C 0.1756(5) 1.0726(4) 0.3023(4) 0.0309(17) Uani 0.55 1 d G U P A 1
H53A H 0.1261 1.1410 0.2929 0.037 Uiso 0.55 1 calc R . P A 1
C54A C 0.1197(4) 0.9886(5) 0.3203(4) 0.0314(15) Uani 0.55 1 d G U P A 1
H54A H 0.0327 1.0009 0.3230 0.038 Uiso 0.55 1 calc R . P A 1
C55A C 0.1937(6) 0.8862(5) 0.3343(4) 0.0255(14) Uani 0.55 1 d G U P A 1
H55A H 0.1563 0.8301 0.3464 0.031 Uiso 0.55 1 calc R . P A 1
C50B C 0.3047(7) 0.8600(5) 0.3329(5) 0.022(2) Uani 0.45 1 d D U P A 2
C51B C 0.3506(5) 0.9446(6) 0.2943(4) 0.0308(19) Uani 0.45 1 d G U P A 2
H51B H 0.4391 0.9358 0.2757 0.037 Uiso 0.45 1 calc R . P A 2
C52B C 0.2640(6) 1.0424(5) 0.2835(4) 0.049(2) Uani 0.45 1 d G U P A 2
H52B H 0.2947 1.0990 0.2577 0.058 Uiso 0.45 1 calc R . P A 2
C53B C 0.1316(6) 1.0555(5) 0.3113(4) 0.039(2) Uani 0.45 1 d G U P A 2
H53B H 0.0737 1.1209 0.3041 0.047 Uiso 0.45 1 calc R . P A 2
C54B C 0.0858(6) 0.9709(7) 0.3499(4) 0.042(2) Uani 0.45 1 d G U P A 2
H54B H -0.0028 0.9797 0.3685 0.050 Uiso 0.45 1 calc R . P A 2
C55B C 0.1723(8) 0.8732(6) 0.3607(5) 0.034(2) Uani 0.45 1 d G U P A 2
H55B H 0.1417 0.8166 0.3865 0.041 Uiso 0.45 1 calc R . P A 2

loop_
_atom_site_aniso_label
_atom_site_aniso_U_11
_atom_site_aniso_U_22
_atom_site_aniso_U_33
_atom_site_aniso_U_23
_atom_site_aniso_U_13
_atom_site_aniso_U_12
Ru1 0.01401(8) 0.01373(8) 0.01047(8) -0.00056(5) -0.00306(6) -0.00347(6)
Zn1 0.02274(14) 0.01965(13) 0.02043(14) 0.00466(10) -0.00604(11) -0.00095(11)
P1 0.0155(3) 0.0160(3) 0.0126(3) -0.00045(19) -0.0048(2) -0.0039(2)
P2 0.0164(3) 0.0162(3) 0.0144(3) -0.00208(19) -0.0053(2) -0.0041(2)
P3 0.0167(3) 0.0158(3) 0.0135(3) 0.00036(19) -0.0037(2) -0.0029(2)
C1 0.0359(15) 0.0360(15) 0.0299(15) 0.0099(11) -0.0064(12) 0.0062(12)
C2 0.0124(9) 0.0165(10) 0.0181(11) -0.0019(8) -0.0019(8) -0.0039(8)
C3 0.0166(10) 0.0181(10) 0.0186(11) -0.0012(8) -0.0048(8) -0.0045(9)
C4 0.0315(13) 0.0280(12) 0.0214(12) -0.0030(9) -0.0121(10) -0.0085(11)
C5 0.0375(14) 0.0250(13) 0.0349(14) -0.0093(10) -0.0154(11) -0.0097(11)
C6 0.0316(13) 0.0182(11) 0.0355(14) -0.0009(10) -0.0095(11) -0.0099(10)
C7 0.0220(11) 0.0170(10) 0.0218(11) -0.0005(8) -0.0042(9) -0.0047(9)
C8 0.0169(10) 0.0244(11) 0.0109(10) -0.0022(8) -0.0034(8) -0.0007(9)
C9 0.0289(13) 0.0233(12) 0.0411(15) -0.0062(10) -0.0209(11) -0.0028(10)
C10 0.0400(15) 0.0231(13) 0.0417(16) -0.0094(11) -0.0212(13) 0.0066(11)
C11 0.0180(11) 0.0427(15) 0.0225(13) 0.0026(10) -0.0059(9) 0.0034(11)
C12 0.0238(13) 0.0565(18) 0.0341(15) 0.0196(13) -0.0155(11) -0.0198(13)
C13 0.0252(12) 0.0356(14) 0.0271(13) 0.0122(10) -0.0107(10) -0.0133(11)
C14 0.0201(10) 0.0168(10) 0.0132(10) 0.0003(8) -0.0031(8) -0.0005(9)
C15 0.0296(12) 0.0226(11) 0.0187(11) -0.0004(9) -0.0070(9) -0.0043(10)
C16 0.0472(16) 0.0252(12) 0.0140(12) 0.0007(9) -0.0065(11) -0.0040(12)
C17 0.0387(15) 0.0239(12) 0.0207(13) 0.0053(9) 0.0056(10) -0.0021(11)
C18 0.0253(12) 0.0268(13) 0.0301(14) 0.0089(10) -0.0016(10) -0.0081(10)
C19 0.0231(11) 0.0203(11) 0.0190(11) 0.0055(8) -0.0052(9) -0.0040(9)
C20 0.0172(10) 0.0149(10) 0.0126(10) 0.0009(7) -0.0053(8) -0.0028(8)
C21 0.0207(11) 0.0150(10) 0.0170(11) -0.0008(8) -0.0053(8) -0.0032(9)
C22 0.0224(11) 0.0207(11) 0.0190(11) -0.0026(8) -0.0027(9) 0.0005(9)
C23 0.0163(11) 0.0317(13) 0.0280(13) -0.0010(10) -0.0004(9) -0.0050(10)
C24 0.0203(11) 0.0263(12) 0.0253(12) -0.0017(9) -0.0061(9) -0.0085(10)
C25 0.0167(10) 0.0176(10) 0.0141(10) -0.0002(8) -0.0049(8) -0.0021(8)
C26 0.0197(10) 0.0179(10) 0.0130(10) -0.0031(8) -0.0027(8) -0.0048(9)
C27 0.0213(11) 0.0255(12) 0.0159(11) -0.0023(8) -0.0049(9) -0.0076(9)
C28 0.0285(12) 0.0263(12) 0.0211(12) 0.0009(9) -0.0063(10) -0.0029(10)
C29 0.0353(14) 0.0213(12) 0.0224(12) 0.0024(9) 0.0013(10) -0.0087(11)
C30 0.0262(12) 0.0268(13) 0.0312(13) -0.0019(10) -0.0022(10) -0.0140(11)
C31 0.0229(11) 0.0237(12) 0.0278(13) -0.0010(9) -0.0083(10) -0.0074(10)
C32 0.0191(10) 0.0219(11) 0.0179(11) -0.0021(8) -0.0077(8) -0.0047(9)
C33 0.0382(14) 0.0232(12) 0.0274(13) -0.0049(9) -0.0184(11) 0.0009(11)
C34 0.0623(19) 0.0311(14) 0.0363(16) -0.0158(12) -0.0293(15) 0.0026(14)
C35 0.0524(17) 0.0413(16) 0.0332(15) -0.0113(12) -0.0302(14) 0.0031(14)
C36 0.0361(14) 0.0330(14) 0.0320(14) -0.0048(11) -0.0214(12) 0.0039(12)
C37 0.0271(12) 0.0220(11) 0.0235(12) -0.0052(9) -0.0098(10) -0.0018(10)
C38 0.0256(11) 0.0171(10) 0.0123(10) -0.0001(8) -0.0027(8) -0.0027(9)
C39 0.0299(13) 0.0367(15) 0.0267(14) -0.0101(11) 0.0040(10) -0.0090(12)
C40 0.0455(16) 0.0351(15) 0.0234(14) -0.0092(11) 0.0124(11) -0.0118(13)
C41 0.0551(18) 0.0318(14) 0.0156(12) -0.0057(10) -0.0085(12) 0.0008(13)
C42 0.0386(16) 0.084(3) 0.0308(16) -0.0226(15) -0.0149(13) -0.0036(16)
C43 0.0269(13) 0.0614(19) 0.0242(14) -0.0147(12) -0.0051(11) -0.0063(13)
C44 0.0157(10) 0.0208(11) 0.0201(11) -0.0019(8) 0.0019(8) -0.0039(9)
C45 0.0211(11) 0.0235(12) 0.0308(13) -0.0022(9) -0.0073(10) -0.0042(10)
C46 0.0245(13) 0.0312(14) 0.0478(17) -0.0123(12) -0.0085(12) -0.0060(11)
C47 0.0369(15) 0.0292(14) 0.0550(19) -0.0090(13) 0.0015(13) -0.0183(13)
C48 0.0495(17) 0.0284(14) 0.0350(15) 0.0041(11) 0.0019(13) -0.0170(13)
C49 0.0360(14) 0.0249(12) 0.0247(13) -0.0006(10) -0.0036(10) -0.0092(11)
C50A 0.016(2) 0.021(3) 0.011(3) 0.001(2) -0.004(2) 0.002(2)
C51A 0.031(3) 0.017(2) 0.017(3) -0.0002(18) -0.006(2) -0.003(2)
C52A 0.045(3) 0.021(2) 0.023(3) -0.0019(19) -0.004(2) -0.006(2)
C53A 0.045(4) 0.020(3) 0.020(3) -0.001(2) -0.014(3) 0.007(3)
C54A 0.030(3) 0.029(3) 0.038(4) -0.010(3) -0.021(3) 0.001(3)
C55A 0.024(3) 0.027(3) 0.028(4) 0.000(2) -0.011(3) -0.007(2)
C50B 0.033(5) 0.014(4) 0.020(5) -0.007(3) -0.010(4) -0.005(3)
C51B 0.023(3) 0.035(4) 0.021(4) 0.001(3) 0.007(3) 0.000(3)
C52B 0.066(6) 0.021(4) 0.034(5) 0.007(3) 0.007(4) 0.002(4)
C53B 0.049(5) 0.035(4) 0.032(4) -0.011(3) -0.029(4) 0.008(4)
C54B 0.037(4) 0.035(4) 0.058(7) -0.011(4) -0.028(4) 0.003(3)
C55B 0.027(4) 0.023(3) 0.058(7) -0.003(3) -0.021(4) -0.003(3)

loop_
_atom_type_symbol
_atom_type_description
_atom_type_scat_dispersion_real
_atom_type_scat_dispersion_imag
_atom_type_scat_source
C C 0.0033 0.0016 'International Tables Vol C Tables 4.2.6.8 and 6.1.1.4'
H H 0.0000 0.0000 'International Tables Vol C Tables 4.2.6.8 and 6.1.1.4'
P P 0.1023 0.0942 'International Tables Vol C Tables 4.2.6.8 and 6.1.1.4'
Ru Ru -1.2594 0.8363 'International Tables Vol C Tables 4.2.6.8 and 6.1.1.4'
Zn Zn 0.2839 1.4301 'International Tables Vol C Tables 4.2.6.8 and 6.1.1.4'

loop_
_geom_angle_atom_site_label_1
_geom_angle_atom_site_label_2
_geom_angle_atom_site_label_3
_geom_angle
_geom_angle_site_symmetry_1
_geom_angle_site_symmetry_3
_geom_angle_publ_flag
Zn1 Ru1 H1 45.0(8) . . ?
P1 Ru1 Zn1 126.454(16) . . ?
P1 Ru1 P2 107.228(19) . . ?
P1 Ru1 H1 161.5(8) . . ?
P2 Ru1 Zn1 92.995(15) . . ?
P2 Ru1 H1 90.5(8) . . ?
P3 Ru1 Zn1 117.541(16) . . ?
P3 Ru1 P1 101.157(19) . . ?
P3 Ru1 P2 110.425(19) . . ?
P3 Ru1 H1 76.7(8) . . ?
C2 Ru1 Zn1 74.31(6) . . ?
C2 Ru1 P1 67.55(6) . . ?
C2 Ru1 P2 156.20(6) . . ?
C2 Ru1 P3 93.35(6) . . ?
C2 Ru1 C20 89.04(7) . . ?
C2 Ru1 H1 94.1(8) . . ?
C20 Ru1 Zn1 58.44(5) . . ?
C20 Ru1 P1 84.30(5) . . ?
C20 Ru1 P2 67.18(5) . . ?
C20 Ru1 P3 174.53(5) . . ?
C20 Ru1 H1 98.3(8) . . ?
Ru1 Zn1 H1 44.3(8) . . ?
C1 Zn1 Ru1 178.23(9) . . ?
C1 Zn1 C20 124.13(10) . . ?
C1 Zn1 H1 136.7(8) . . ?
C20 Zn1 Ru1 54.22(5) . . ?
C20 Zn1 H1 93.8(8) . . ?
C3 P1 Ru1 83.99(7) . . ?
C3 P1 C8 107.67(10) . . ?
C3 P1 C14 108.28(10) . . ?
C8 P1 Ru1 127.84(7) . . ?
C8 P1 C14 97.42(10) . . ?
C14 P1 Ru1 127.68(7) . . ?
C25 P2 Ru1 84.87(7) . . ?
C25 P2 C26 104.32(10) . . ?
C25 P2 C32 105.10(9) . . ?
C26 P2 Ru1 127.57(7) . . ?
C32 P2 Ru1 126.02(7) . . ?
C32 P2 C26 101.64(9) . . ?
C38 P3 Ru1 118.39(7) . . ?
C38 P3 C50B 97.0(3) . . ?
C44 P3 Ru1 110.87(7) . . ?
C44 P3 C38 101.88(10) . . ?
C44 P3 C50A 108.1(2) . . ?
C44 P3 C50B 100.3(3) . . ?
C50A P3 Ru1 119.5(2) . . ?
C50A P3 C38 95.9(2) . . ?
C50B P3 Ru1 124.8(3) . . ?
Zn1 C1 H1A 109.5 . . ?
Zn1 C1 H1B 109.5 . . ?
Zn1 C1 H1C 109.5 . . ?
H1A C1 H1B 109.5 . . ?
H1A C1 H1C 109.5 . . ?
H1B C1 H1C 109.5 . . ?
C3 C2 Ru1 106.51(14) . . ?
C7 C2 Ru1 136.54(16) . . ?
C7 C2 C3 116.54(18) . . ?
C2 C3 P1 101.06(14) . . ?
C4 C3 P1 135.60(18) . . ?
C4 C3 C2 123.3(2) . . ?
C3 C4 H4 120.9 . . ?
C5 C4 C3 118.3(2) . . ?
C5 C4 H4 120.9 . . ?
C4 C5 H5 120.0 . . ?
C6 C5 C4 119.9(2) . . ?
C6 C5 H5 120.0 . . ?
C5 C6 H6 119.3 . . ?
C5 C6 C7 121.3(2) . . ?
C7 C6 H6 119.3 . . ?
C2 C7 H7 119.8 . . ?
C6 C7 C2 120.5(2) . . ?
C6 C7 H7 119.8 . . ?
C9 C8 P1 118.27(16) . . ?
C13 C8 P1 123.38(18) . . ?
C13 C8 C9 118.2(2) . . ?
C8 C9 H9 119.3 . . ?
C8 C9 C10 121.4(2) . . ?
C10 C9 H9 119.3 . . ?
C9 C10 H10 120.1 . . ?
C11 C10 C9 119.7(2) . . ?
C11 C10 H10 120.1 . . ?
C10 C11 H11 120.1 . . ?
C12 C11 C10 119.7(2) . . ?
C12 C11 H11 120.1 . . ?
C11 C12 H12 119.8 . . ?
C11 C12 C13 120.4(2) . . ?
C13 C12 H12 119.8 . . ?
C8 C13 C12 120.5(2) . . ?
C8 C13 H13 119.8 . . ?
C12 C13 H13 119.8 . . ?
C15 C14 P1 119.60(17) . . ?
C19 C14 P1 121.83(15) . . ?
C19 C14 C15 118.6(2) . . ?
C14 C15 H15 119.8 . . ?
C16 C15 C14 120.5(2) . . ?
C16 C15 H15 119.8 . . ?
C15 C16 H16 119.9 . . ?
C17 C16 C15 120.2(2) . . ?
C17 C16 H16 119.9 . . ?
C16 C17 H17 120.1 . . ?
C18 C17 C16 119.7(2) . . ?
C18 C17 H17 120.1 . . ?
C17 C18 H18 119.8 . . ?
C17 C18 C19 120.3(2) . . ?
C19 C18 H18 119.8 . . ?
C14 C19 C18 120.6(2) . . ?
C14 C19 H19 119.7 . . ?
C18 C19 H19 119.7 . . ?
Ru1 C20 Zn1 67.34(6) . . ?
C21 C20 Ru1 137.67(15) . . ?
C21 C20 Zn1 99.77(14) . . ?
C21 C20 C25 117.05(19) . . ?
C25 C20 Ru1 104.98(14) . . ?
C25 C20 Zn1 111.49(13) . . ?
C20 C21 H21 119.9 . . ?
C22 C21 C20 120.27(19) . . ?
C22 C21 H21 119.9 . . ?
C21 C22 H22 119.5 . . ?
C23 C22 C21 121.0(2) . . ?
C23 C22 H22 119.5 . . ?
C22 C23 H23 119.9 . . ?
C22 C23 C24 120.2(2) . . ?
C24 C23 H23 119.9 . . ?
C23 C24 H24 120.8 . . ?
C25 C24 C23 118.4(2) . . ?
C25 C24 H24 120.8 . . ?
C20 C25 P2 102.92(14) . . ?
C24 C25 P2 133.68(17) . . ?
C24 C25 C20 122.97(19) . . ?
C27 C26 P2 119.45(16) . . ?
C27 C26 C31 118.5(2) . . ?
C31 C26 P2 121.94(16) . . ?
C26 C27 H27 119.5 . . ?
C26 C27 C28 121.0(2) . . ?
C28 C27 H27 119.5 . . ?
C27 C28 H28 120.1 . . ?
C29 C28 C27 119.8(2) . . ?
C29 C28 H28 120.1 . . ?
C28 C29 H29 119.9 . . ?
C28 C29 C30 120.2(2) . . ?
C30 C29 H29 119.9 . . ?
C29 C30 H30 119.9 . . ?
C29 C30 C31 120.2(2) . . ?
C31 C30 H30 119.9 . . ?
C26 C31 H31 119.8 . . ?
C30 C31 C26 120.3(2) . . ?
C30 C31 H31 119.8 . . ?
C33 C32 P2 121.33(17) . . ?
C37 C32 P2 119.85(16) . . ?
C37 C32 C33 118.73(19) . . ?
C32 C33 H33 119.8 . . ?
C34 C33 C32 120.3(2) . . ?
C34 C33 H33 119.8 . . ?
C33 C34 H34 120.0 . . ?
C35 C34 C33 120.0(2) . . ?
C35 C34 H34 120.0 . . ?
C34 C35 H35 119.8 . . ?
C34 C35 C36 120.4(2) . . ?
C36 C35 H35 119.8 . . ?
C35 C36 H36 120.2 . . ?
C35 C36 C37 119.6(2) . . ?
C37 C36 H36 120.2 . . ?
C32 C37 H37 119.6 . . ?
C36 C37 C32 120.9(2) . . ?
C36 C37 H37 119.6 . . ?
C39 C38 P3 120.96(17) . . ?
C43 C38 P3 120.74(18) . . ?
C43 C38 C39 118.2(2) . . ?
C38 C39 H39 119.7 . . ?
C40 C39 C38 120.6(2) . . ?
C40 C39 H39 119.7 . . ?
C39 C40 H40 119.7 . . ?
C41 C40 C39 120.6(2) . . ?
C41 C40 H40 119.7 . . ?
C40 C41 H41 120.4 . . ?
C42 C41 C40 119.3(2) . . ?
C42 C41 H41 120.4 . . ?
C41 C42 H42 119.8 . . ?
C41 C42 C43 120.5(3) . . ?
C43 C42 H42 119.8 . . ?
C38 C43 C42 120.9(2) . . ?
C38 C43 H43 119.5 . . ?
C42 C43 H43 119.5 . . ?
C45 C44 P3 120.07(17) . . ?
C49 C44 P3 120.88(17) . . ?
C49 C44 C45 118.5(2) . . ?
C44 C45 H45 119.7 . . ?
C46 C45 C44 120.6(2) . . ?
C46 C45 H45 119.7 . . ?
C45 C46 H46 119.8 . . ?
C47 C46 C45 120.5(2) . . ?
C47 C46 H46 119.8 . . ?
C46 C47 H47 120.2 . . ?
C46 C47 C48 119.6(2) . . ?
C48 C47 H47 120.2 . . ?
C47 C48 H48 119.8 . . ?
C47 C48 C49 120.4(3) . . ?
C49 C48 H48 119.8 . . ?
C44 C49 C48 120.5(2) . . ?
C44 C49 H49 119.8 . . ?
C48 C49 H49 119.8 . . ?
C51A C50A P3 114.9(3) . . ?
C51A C50A C55A 120.0 . . ?
C55A C50A P3 125.0(3) . . ?
C50A C51A H51A 120.0 . . ?
C50A C51A C52A 120.0 . . ?
C52A C51A H51A 120.0 . . ?
C51A C52A H52A 120.0 . . ?
C53A C52A C51A 120.0 . . ?
C53A C52A H52A 120.0 . . ?
C52A C53A H53A 120.0 . . ?
C52A C53A C54A 120.0 . . ?
C54A C53A H53A 120.0 . . ?
C53A C54A H54A 120.0 . . ?
C55A C54A C53A 120.0 . . ?
C55A C54A H54A 120.0 . . ?
C50A C55A H55A 120.0 . . ?
C54A C55A C50A 120.0 . . ?
C54A C55A H55A 120.0 . . ?
C51B C50B P3 115.1(4) . . ?
C51B C50B C55B 120.0 . . ?
C55B C50B P3 124.6(4) . . ?
C50B C51B H51B 120.0 . . ?
C50B C51B C52B 120.0 . . ?
C52B C51B H51B 120.0 . . ?
C51B C52B H52B 120.0 . . ?
C53B C52B C51B 120.0 . . ?
C53B C52B H52B 120.0 . . ?
C52B C53B H53B 120.0 . . ?
C52B C53B C54B 120.0 . . ?
C54B C53B H53B 120.0 . . ?
C53B C54B H54B 120.0 . . ?
C53B C54B C55B 120.0 . . ?
C55B C54B H54B 120.0 . . ?
C50B C55B H55B 120.0 . . ?
C54B C55B C50B 120.0 . . ?
C54B C55B H55B 120.0 . . ?

loop_
_geom_bond_atom_site_label_1
_geom_bond_atom_site_label_2
_geom_bond_distance
_geom_bond_site_symmetry_2
_geom_bond_publ_flag
Ru1 Zn1 2.4717(3) . ?
Ru1 P1 2.3823(5) . ?
Ru1 P2 2.4018(5) . ?
Ru1 P3 2.3460(6) . ?
Ru1 C2 2.0937(19) . ?
Ru1 C20 2.173(2) . ?
Ru1 H1 1.73(2) . ?
Zn1 C1 1.941(2) . ?
Zn1 C20 2.282(2) . ?
Zn1 H1 1.75(3) . ?
P1 C3 1.811(2) . ?
P1 C8 1.835(2) . ?
P1 C14 1.843(2) . ?
P2 C25 1.819(2) . ?
P2 C26 1.836(2) . ?
P2 C32 1.832(2) . ?
P3 C38 1.849(2) . ?
P3 C44 1.834(2) . ?
P3 C50A 1.846(4) . ?
P3 C50B 1.872(5) . ?
C1 H1A 0.9600 . ?
C1 H1B 0.9600 . ?
C1 H1C 0.9600 . ?
C2 C3 1.410(3) . ?
C2 C7 1.400(3) . ?
C3 C4 1.389(3) . ?
C4 H4 0.9300 . ?
C4 C5 1.388(3) . ?
C5 H5 0.9300 . ?
C5 C6 1.385(3) . ?
C6 H6 0.9300 . ?
C6 C7 1.391(3) . ?
C7 H7 0.9300 . ?
C8 C9 1.387(3) . ?
C8 C13 1.387(3) . ?
C9 H9 0.9300 . ?
C9 C10 1.390(3) . ?
C10 H10 0.9300 . ?
C10 C11 1.378(3) . ?
C11 H11 0.9300 . ?
C11 C12 1.377(4) . ?
C12 H12 0.9300 . ?
C12 C13 1.395(3) . ?
C13 H13 0.9300 . ?
C14 C15 1.400(3) . ?
C14 C19 1.383(3) . ?
C15 H15 0.9300 . ?
C15 C16 1.386(3) . ?
C16 H16 0.9300 . ?
C16 C17 1.379(4) . ?
C17 H17 0.9300 . ?
C17 C18 1.379(3) . ?
C18 H18 0.9300 . ?
C18 C19 1.390(3) . ?
C19 H19 0.9300 . ?
C20 C21 1.396(3) . ?
C20 C25 1.410(3) . ?
C21 H21 0.9300 . ?
C21 C22 1.396(3) . ?
C22 H22 0.9300 . ?
C22 C23 1.382(3) . ?
C23 H23 0.9300 . ?
C23 C24 1.387(3) . ?
C24 H24 0.9300 . ?
C24 C25 1.385(3) . ?
C26 C27 1.390(3) . ?
C26 C31 1.398(3) . ?
C27 H27 0.9300 . ?
C27 C28 1.391(3) . ?
C28 H28 0.9300 . ?
C28 C29 1.375(3) . ?
C29 H29 0.9300 . ?
C29 C30 1.385(3) . ?
C30 H30 0.9300 . ?
C30 C31 1.388(3) . ?
C31 H31 0.9300 . ?
C32 C33 1.393(3) . ?
C32 C37 1.390(3) . ?
C33 H33 0.9300 . ?
C33 C34 1.387(3) . ?
C34 H34 0.9300 . ?
C34 C35 1.379(4) . ?
C35 H35 0.9300 . ?
C35 C36 1.379(3) . ?
C36 H36 0.9300 . ?
C36 C37 1.387(3) . ?
C37 H37 0.9300 . ?
C38 C39 1.389(3) . ?
C38 C43 1.372(3) . ?
C39 H39 0.9300 . ?
C39 C40 1.384(3) . ?
C40 H40 0.9300 . ?
C40 C41 1.377(4) . ?
C41 H41 0.9300 . ?
C41 C42 1.361(4) . ?
C42 H42 0.9300 . ?
C42 C43 1.395(3) . ?
C43 H43 0.9300 . ?
C44 C45 1.399(3) . ?
C44 C49 1.388(3) . ?
C45 H45 0.9300 . ?
C45 C46 1.388(3) . ?
C46 H46 0.9300 . ?
C46 C47 1.372(4) . ?
C47 H47 0.9300 . ?
C47 C48 1.385(4) . ?
C48 H48 0.9300 . ?
C48 C49 1.392(3) . ?
C49 H49 0.9300 . ?
C50A C51A 1.3900 . ?
C50A C55A 1.3900 . ?
C51A H51A 0.9300 . ?
C51A C52A 1.3900 . ?
C52A H52A 0.9300 . ?
C52A C53A 1.3900 . ?
C53A H53A 0.9300 . ?
C53A C54A 1.3900 . ?
C54A H54A 0.9300 . ?
C54A C55A 1.3900 . ?
C55A H55A 0.9300 . ?
C50B C51B 1.3900 . ?
C50B C55B 1.3900 . ?
C51B H51B 0.9300 . ?
C51B C52B 1.3900 . ?
C52B H52B 0.9300 . ?
C52B C53B 1.3900 . ?
C53B H53B 0.9300 . ?
C53B C54B 1.3900 . ?
C54B H54B 0.9300 . ?
C54B C55B 1.3900 . ?
C55B H55B 0.9300 . ?
